data_1575124
loop_
_publ_author_name
'Meyer, Fabio'
'Siumbeli, Arina'
'Dost&#xe1;l, Libor'
'Hupf, Emanuel'
'Beckmann, Jens'

_publ_section_title
;
 Nature of the heavy formal double bonds As[double bond, length as
 m-dash]Ch, Sb[double bond, length as m-dash]Ch and Bi[double bond, length
 as m-dash]Ch (Ch = S, Se, Te) in NCN-pincer supported arsinidene,
 stibinidene and bismuthinidene chalcogenides.
;
_journal_issue 35
_journal_name_full 'Chemical science'
_journal_page_first 16232
_journal_page_last 16239
_journal_paper_doi 10.1039/d5sc03320a
_journal_volume 16
_journal_year 2025
_chemical_formula_moiety 'C48 H45 Cl2 N2 P2 Sb, C3 H6 O'
_chemical_formula_sum 'C51 H51 Cl2 N2 O P2 Sb'
_chemical_formula_weight 962.53
_space_group_crystal_system monoclinic
_space_group_IT_number 14
_space_group_name_Hall '-P 2ybc'
_space_group_name_H-M_alt 'P 1 21/c 1'
_atom_sites_solution_hydrogens geom
_atom_sites_solution_primary dual
_audit_creation_date 2024-02-22
_audit_creation_method
;
Olex2 1.5
(compiled 2023.08.24 svn.re1ec1418 for OlexSys, GUI svn.r6817)
;
_audit_update_record
;
2025-04-25 deposited with the CCDC.	2025-07-18 downloaded from the CCDC.
;
_cell_angle_alpha 90
_cell_angle_beta 90.795(18)
_cell_angle_gamma 90
_cell_formula_units_Z 4
_cell_length_a 10.682(4)
_cell_length_b 18.781(9)
_cell_length_c 22.801(10)
_cell_measurement_reflns_used 9935
_cell_measurement_temperature 107.00
_cell_measurement_theta_max 35.58
_cell_measurement_theta_min 2.36
_cell_volume 4574(3)
_computing_molecular_graphics 'Olex2 1.5 (Dolomanov et al., 2009)'
_computing_publication_material 'Olex2 1.5 (Dolomanov et al., 2009)'
_computing_structure_refinement 'SHELXL 2016/4 (Sheldrick, 2015)'
_computing_structure_solution 'SHELXT  (Sheldrick, 2015)'
_diffrn_ambient_temperature 107.00
_diffrn_measured_fraction_theta_full 0.999
_diffrn_measured_fraction_theta_max 0.994
_diffrn_measurement_device_type 'Bruker Venture D8'
_diffrn_measurement_method '\f and \w scans'
_diffrn_radiation_type MoK\a
_diffrn_radiation_wavelength 0.71073
_diffrn_reflns_av_R_equivalents 0.0652
_diffrn_reflns_av_unetI/netI 0.0474
_diffrn_reflns_Laue_measured_fraction_full 0.999
_diffrn_reflns_Laue_measured_fraction_max 0.994
_diffrn_reflns_limit_h_max 17
_diffrn_reflns_limit_h_min -17
_diffrn_reflns_limit_k_max 30
_diffrn_reflns_limit_k_min -30
_diffrn_reflns_limit_l_max 37
_diffrn_reflns_limit_l_min -37
_diffrn_reflns_number 131308
_diffrn_reflns_point_group_measured_fraction_full 0.999
_diffrn_reflns_point_group_measured_fraction_max 0.994
_diffrn_reflns_theta_full 25.242
_diffrn_reflns_theta_max 35.717
_diffrn_reflns_theta_min 2.595
_diffrn_standards_number 0
_exptl_absorpt_coefficient_mu 0.830
_exptl_absorpt_correction_T_max 0.7470
_exptl_absorpt_correction_T_min 0.6574
_exptl_absorpt_correction_type multi-scan
_exptl_absorpt_process_details
;
SADABS-2016/2 (Bruker,2016/2) was used for absorption correction.
wR2(int) was 0.0988 before and 0.0660 after correction.
The Ratio of minimum to maximum transmission is 0.8801.
The \l/2 correction factor is Not present.
;
_exptl_crystal_colour 'clear colourless'
_exptl_crystal_colour_lustre clear
_exptl_crystal_colour_primary colourless
_exptl_crystal_density_diffrn 1.398
_exptl_crystal_description block
_exptl_crystal_F_000 1976
_exptl_crystal_size_max 0.12
_exptl_crystal_size_mid 0.08
_exptl_crystal_size_min 0.08
_refine_diff_density_max 0.640
_refine_diff_density_min -1.011
_refine_diff_density_rms 0.105
_refine_ls_extinction_method none
_refine_ls_goodness_of_fit_ref 1.064
_refine_ls_hydrogen_treatment constr
_refine_ls_matrix_type full
_refine_ls_number_parameters 540
_refine_ls_number_reflns 21115
_refine_ls_number_restraints 0
_refine_ls_restrained_S_all 1.064
_refine_ls_R_factor_all 0.0548
_refine_ls_R_factor_gt 0.0410
_refine_ls_shift/su_max 0.003
_refine_ls_shift/su_mean 0.000
_refine_ls_structure_factor_coef Fsqd
_refine_ls_weighting_details 'w=1/[\s^2^(Fo^2^)+(0.0203P)^2^+4.4804P] where P=(Fo^2^+2Fc^2^)/3'
_refine_ls_weighting_scheme calc
_refine_ls_wR_factor_gt 0.0770
_refine_ls_wR_factor_ref 0.0817
_reflns_Friedel_coverage 0.000
_reflns_number_gt 17645
_reflns_number_total 21115
_reflns_threshold_expression 'I > 2\s(I)'
_cod_data_source_file d5sc03320a3.cif
_cod_data_source_block siumbelia230522_0m
_cod_depositor_comments 'Adding full bibliography for 1575122--1575132.cif.'
_cod_original_cell_volume 4574(4)
_cod_database_code 1575124
_shelx_shelxl_version_number 2016/4
_shelx_space_group_comment
;
The symmetry employed for this shelxl refinement is uniquely defined
by the following loop, which should always be used as a source of
symmetry information in preference to the above space-group names.
They are only intended as comments.
;
_shelx_estimated_absorpt_t_max 0.937
_shelx_estimated_absorpt_t_min 0.907
_olex2_refinement_description
;
1. Fixed Uiso
 At 1.2 times of:
  All C(H) groups
 At 1.5 times of:
  All C(H,H,H) groups
2.a Aromatic/amide H refined with riding coordinates:
 C64(H64), C13(H13), C14(H14), C42(H42), C45(H45), C51(H51), C41(H41),
 C32(H32), C74(H74), C25(H25), C31(H31), C35(H35), C62(H62), C33(H33), C12(H12),
  C44(H44), C34(H34), C43(H43), C24(H24), C52(H52), C72(H72), C54(H54),
 C55(H55), C23(H23), C53(H53), C22(H22), C21(H21)
2.b Idealised Me refined as rotating group:
 C66(H66A,H66B,H66C), C78(H78A,H78B,H78C), C68(H68A,H68B,H68C), C77(H77A,H77B,
 H77C), C76(H76A,H76B,H76C), C67(H67A,H67B,H67C), C2(H2A,H2B,H2C), C3(H3A,H3B,
 H3C)
;
_olex2_submission_special_instructions 'No special instructions were received'

loop_
_space_group_symop_operation_xyz
'x, y, z'
'-x, y+1/2, -z+1/2'
'-x, -y, -z'
'x, -y-1/2, z-1/2'

loop_
_atom_site_label
_atom_site_type_symbol
_atom_site_fract_x
_atom_site_fract_y
_atom_site_fract_z
_atom_site_U_iso_or_equiv
_atom_site_adp_type
_atom_site_occupancy
_atom_site_site_symmetry_order
_atom_site_calc_flag
_atom_site_refinement_flags_posn
_atom_site_refinement_flags_adp
_atom_site_refinement_flags_occupancy
_atom_site_disorder_assembly
_atom_site_disorder_group
Sb1 Sb 0.18534(2) 0.31850(2) 0.69038(2) 0.00968(2) Uani 1 1 d . . . . .
Cl1 Cl 0.32859(4) 0.26160(2) 0.77100(2) 0.01668(7) Uani 1 1 d . . . . .
Cl2 Cl 0.11276(4) 0.41241(2) 0.60740(2) 0.01843(7) Uani 1 1 d . . . . .
P2 P 0.43655(4) 0.30558(2) 0.60457(2) 0.01097(7) Uani 1 1 d . . . . .
P1 P 0.19569(4) 0.46815(2) 0.76795(2) 0.01082(7) Uani 1 1 d . . . . .
O1 O 0.16815(18) 0.67871(8) 0.54508(7) 0.0367(4) Uani 1 1 d . . . . .
N1 N 0.11823(12) 0.39542(7) 0.76097(6) 0.0115(2) Uani 1 1 d . . . . .
N2 N 0.32012(12) 0.26014(7) 0.62717(6) 0.0116(2) Uani 1 1 d . . . . .
C11 C 0.32720(14) 0.45634(8) 0.72045(7) 0.0119(2) Uani 1 1 d . . . . .
C64 C -0.22547(17) 0.37532(11) 0.78815(9) 0.0244(4) Uani 1 1 d . . . . .
H64 H -0.302951 0.387483 0.769816 0.029 Uiso 1 1 calc R U . . .
C13 C 0.52189(15) 0.49697(9) 0.67998(8) 0.0174(3) Uani 1 1 d . . . . .
H13 H 0.586778 0.531464 0.678181 0.021 Uiso 1 1 calc R U . . .
C14 C 0.52704(15) 0.43617(9) 0.64533(8) 0.0162(3) Uani 1 1 d . . . . .
H14 H 0.595429 0.429059 0.619794 0.019 Uiso 1 1 calc R U . . .
C42 C 0.80035(17) 0.24134(10) 0.58473(10) 0.0255(4) Uani 1 1 d . . . . .
H42 H 0.857875 0.234319 0.553859 0.031 Uiso 1 1 calc R U . . .
C60 C 0.00064(14) 0.37988(8) 0.78935(7) 0.0132(3) Uani 1 1 d . . . . .
C45 C 0.63276(16) 0.26130(10) 0.67530(8) 0.0200(3) Uani 1 1 d . . . . .
H45 H 0.575700 0.268380 0.706352 0.024 Uiso 1 1 calc R U . . .
C10 C 0.33207(14) 0.39497(8) 0.68621(7) 0.0109(2) Uani 1 1 d . . . . .
C50 C 0.42237(14) 0.32501(8) 0.52740(7) 0.0137(3) Uani 1 1 d . . . . .
C51 C 0.42532(15) 0.26751(9) 0.48814(7) 0.0158(3) Uani 1 1 d . . . . .
H51 H 0.448109 0.221477 0.501866 0.019 Uiso 1 1 calc R U . . .
C40 C 0.59363(14) 0.27249(8) 0.61710(7) 0.0148(3) Uani 1 1 d . . . . .
C41 C 0.67836(15) 0.26309(9) 0.57183(8) 0.0186(3) Uani 1 1 d . . . . .
H41 H 0.653037 0.271471 0.532324 0.022 Uiso 1 1 calc R U . . .
C32 C -0.07015(17) 0.62240(9) 0.76249(8) 0.0199(3) Uani 1 1 d . . . . .
H32 H -0.144041 0.633525 0.783308 0.024 Uiso 1 1 calc R U . . .
C61 C 0.00096(16) 0.34360(9) 0.84350(8) 0.0167(3) Uani 1 1 d . . . . .
C74 C 0.12327(16) 0.12265(9) 0.55202(8) 0.0177(3) Uani 1 1 d . . . . .
H74 H 0.054222 0.120687 0.525359 0.021 Uiso 1 1 calc R U . . .
C25 C 0.22912(17) 0.54469(9) 0.87340(8) 0.0191(3) Uani 1 1 d . . . . .
H25 H 0.172759 0.579099 0.857688 0.023 Uiso 1 1 calc R U . . .
C31 C 0.00134(16) 0.56383(9) 0.77857(8) 0.0175(3) Uani 1 1 d . . . . .
H31 H -0.023327 0.535055 0.810669 0.021 Uiso 1 1 calc R U . . .
C35 C 0.14495(16) 0.58913(8) 0.70021(7) 0.0161(3) Uani 1 1 d . . . . .
H35 H 0.217210 0.577463 0.678376 0.019 Uiso 1 1 calc R U . . .
C66 C 0.11818(19) 0.32579(11) 0.87750(8) 0.0237(4) Uani 1 1 d . . . . .
H66A H 0.137520 0.364401 0.905077 0.036 Uiso 1 1 calc R U . . .
H66B H 0.187755 0.319931 0.850351 0.036 Uiso 1 1 calc R U . . .
H66C H 0.105779 0.281402 0.899257 0.036 Uiso 1 1 calc R U . . .
C78 C 0.11955(15) 0.25376(8) 0.53759(7) 0.0157(3) Uani 1 1 d . . . . .
H78A H 0.063698 0.239428 0.505237 0.024 Uiso 1 1 calc R U . . .
H78B H 0.186561 0.283953 0.522418 0.024 Uiso 1 1 calc R U . . .
H78C H 0.071832 0.280393 0.566716 0.024 Uiso 1 1 calc R U . . .
C68 C -0.12481(17) 0.43118(11) 0.70220(8) 0.0237(4) Uani 1 1 d . . . . .
H68A H -0.144518 0.395372 0.672200 0.036 Uiso 1 1 calc R U . . .
H68B H -0.045248 0.454328 0.692981 0.036 Uiso 1 1 calc R U . . .
H68C H -0.191571 0.466939 0.702966 0.036 Uiso 1 1 calc R U . . .
C62 C -0.11323(18) 0.32319(9) 0.86748(9) 0.0219(3) Uani 1 1 d . . . . .
H62 H -0.112910 0.298112 0.903668 0.026 Uiso 1 1 calc R U . . .
C33 C -0.03351(18) 0.66481(9) 0.71585(8) 0.0209(3) Uani 1 1 d . . . . .
H33 H -0.082035 0.705238 0.705016 0.025 Uiso 1 1 calc R U . . .
C12 C 0.42155(15) 0.50722(9) 0.71729(7) 0.0156(3) Uani 1 1 d . . . . .
H12 H 0.417430 0.549016 0.740648 0.019 Uiso 1 1 calc R U . . .
C15 C 0.43165(14) 0.38561(8) 0.64811(7) 0.0113(2) Uani 1 1 d . . . . .
C44 C 0.75444(17) 0.23995(10) 0.68767(9) 0.0232(4) Uani 1 1 d . . . . .
H44 H 0.780646 0.232161 0.727139 0.028 Uiso 1 1 calc R U . . .
C30 C 0.11007(15) 0.54683(8) 0.74765(7) 0.0135(3) Uani 1 1 d . . . . .
C73 C 0.16872(18) 0.05957(9) 0.57600(8) 0.0195(3) Uani 1 1 d . . . . .
C65 C -0.11419(15) 0.39575(9) 0.76115(8) 0.0175(3) Uani 1 1 d . . . . .
C34 C 0.07353(18) 0.64832(9) 0.68511(8) 0.0190(3) Uani 1 1 d . . . . .
H34 H 0.098328 0.677730 0.653422 0.023 Uiso 1 1 calc R U . . .
C63 C -0.22697(18) 0.33829(10) 0.84024(10) 0.0258(4) Uani 1 1 d . . . . .
C43 C 0.83820(17) 0.22992(10) 0.64221(10) 0.0250(4) Uani 1 1 d . . . . .
H43 H 0.921587 0.215187 0.650672 0.030 Uiso 1 1 calc R U . . .
C24 C 0.2784(2) 0.55334(11) 0.92971(8) 0.0255(4) Uani 1 1 d . . . . .
H24 H 0.255848 0.593772 0.952258 0.031 Uiso 1 1 calc R U . . .
C52 C 0.39510(17) 0.27762(10) 0.42938(8) 0.0197(3) Uani 1 1 d . . . . .
H52 H 0.397161 0.238555 0.402938 0.024 Uiso 1 1 calc R U . . .
C75 C 0.17551(15) 0.18874(8) 0.56575(7) 0.0134(3) Uani 1 1 d . . . . .
C20 C 0.26208(15) 0.48582(9) 0.84003(7) 0.0150(3) Uani 1 1 d . . . . .
C72 C 0.27186(17) 0.06389(9) 0.61340(8) 0.0188(3) Uani 1 1 d . . . . .
H72 H 0.305848 0.021106 0.629134 0.023 Uiso 1 1 calc R U . . .
C54 C 0.3592(2) 0.40153(11) 0.44766(8) 0.0294(4) Uani 1 1 d . . . . .
H54 H 0.336729 0.447453 0.433573 0.035 Uiso 1 1 calc R U . . .
C77 C 0.1074(2) -0.01097(10) 0.56309(10) 0.0307(4) Uani 1 1 d . . . . .
H77A H 0.111142 -0.020753 0.520937 0.046 Uiso 1 1 calc R U . . .
H77B H 0.019775 -0.009401 0.575176 0.046 Uiso 1 1 calc R U . . .
H77C H 0.151409 -0.048689 0.584766 0.046 Uiso 1 1 calc R U . . .
C55 C 0.38917(19) 0.39208(9) 0.50685(8) 0.0214(3) Uani 1 1 d . . . . .
H55 H 0.386886 0.431399 0.533024 0.026 Uiso 1 1 calc R U . . .
C76 C 0.43734(19) 0.12656(10) 0.67102(9) 0.0245(4) Uani 1 1 d . . . . .
H76A H 0.438236 0.080877 0.691796 0.037 Uiso 1 1 calc R U . . .
H76B H 0.429832 0.165444 0.699409 0.037 Uiso 1 1 calc R U . . .
H76C H 0.515285 0.132030 0.649307 0.037 Uiso 1 1 calc R U . . .
C23 C 0.3601(2) 0.50347(12) 0.95305(9) 0.0298(4) Uani 1 1 d . . . . .
H23 H 0.390975 0.508622 0.992089 0.036 Uiso 1 1 calc R U . . .
C1 C 0.1278(2) 0.62050(10) 0.53142(9) 0.0279(4) Uani 1 1 d . . . . .
C53 C 0.3620(2) 0.34451(11) 0.40931(8) 0.0264(4) Uani 1 1 d . . . . .
H53 H 0.341089 0.351360 0.369076 0.032 Uiso 1 1 calc R U . . .
C67 C -0.3479(2) 0.31356(15) 0.86738(13) 0.0436(6) Uani 1 1 d . . . . .
H67A H -0.372935 0.347362 0.897800 0.065 Uiso 1 1 calc R U . . .
H67B H -0.335588 0.266394 0.884910 0.065 Uiso 1 1 calc R U . . .
H67C H -0.413583 0.310926 0.837014 0.065 Uiso 1 1 calc R U . . .
C71 C 0.32795(16) 0.12857(8) 0.62891(7) 0.0156(3) Uani 1 1 d . . . . .
C22 C 0.3969(2) 0.44586(12) 0.91934(9) 0.0313(5) Uani 1 1 d . . . . .
H22 H 0.455000 0.412314 0.934916 0.038 Uiso 1 1 calc R U . . .
C2 C -0.0018(2) 0.59683(12) 0.54563(9) 0.0303(4) Uani 1 1 d . . . . .
H2A H -0.044663 0.634663 0.567103 0.045 Uiso 1 1 calc R U . . .
H2B H 0.002317 0.553805 0.569903 0.045 Uiso 1 1 calc R U . . .
H2C H -0.048094 0.586485 0.509211 0.045 Uiso 1 1 calc R U . . .
C3 C 0.2043(3) 0.56848(13) 0.49758(13) 0.0466(7) Uani 1 1 d . . . . .
H3A H 0.203313 0.522143 0.517339 0.070 Uiso 1 1 calc R U . . .
H3B H 0.290731 0.585695 0.495346 0.070 Uiso 1 1 calc R U . . .
H3C H 0.169105 0.563492 0.457877 0.070 Uiso 1 1 calc R U . . .
C70 C 0.27767(14) 0.19217(8) 0.60574(7) 0.0118(2) Uani 1 1 d . . . . .
C21 C 0.34887(18) 0.43709(11) 0.86286(9) 0.0242(4) Uani 1 1 d . . . . .
H21 H 0.375073 0.397916 0.839703 0.029 Uiso 1 1 calc R U . . .

loop_
_atom_site_aniso_label
_atom_site_aniso_U_11
_atom_site_aniso_U_22
_atom_site_aniso_U_33
_atom_site_aniso_U_23
_atom_site_aniso_U_13
_atom_site_aniso_U_12
Sb1 0.00882(4) 0.00998(4) 0.01025(4) 0.00019(3) 0.00004(3) -0.00096(3)
Cl1 0.01808(17) 0.01867(17) 0.01326(16) 0.00355(12) -0.00040(13) 0.00316(13)
Cl2 0.02161(18) 0.01923(17) 0.01432(17) 0.00020(13) -0.00391(14) 0.00571(14)
P2 0.00950(15) 0.01166(16) 0.01178(17) -0.00007(12) 0.00114(13) 0.00108(12)
P1 0.01090(16) 0.01102(16) 0.01056(16) -0.00073(12) 0.00070(13) -0.00031(12)
O1 0.0524(10) 0.0281(8) 0.0299(8) -0.0056(6) 0.0117(7) -0.0051(7)
N1 0.0111(5) 0.0117(5) 0.0117(6) -0.0014(4) 0.0028(4) -0.0010(4)
N2 0.0110(5) 0.0114(5) 0.0125(6) -0.0007(4) 0.0016(4) 0.0003(4)
C11 0.0115(6) 0.0122(6) 0.0120(6) -0.0003(5) 0.0000(5) -0.0011(5)
C64 0.0132(7) 0.0281(9) 0.0321(10) -0.0081(7) 0.0031(7) -0.0029(6)
C13 0.0133(7) 0.0169(7) 0.0222(8) -0.0022(6) 0.0020(6) -0.0052(5)
C14 0.0122(6) 0.0174(7) 0.0190(7) -0.0007(5) 0.0035(6) -0.0033(5)
C42 0.0116(7) 0.0254(9) 0.0396(11) 0.0021(8) 0.0053(7) 0.0016(6)
C60 0.0121(6) 0.0115(6) 0.0159(7) -0.0023(5) 0.0038(5) -0.0013(5)
C45 0.0153(7) 0.0221(8) 0.0226(8) 0.0010(6) -0.0023(6) 0.0017(6)
C10 0.0099(6) 0.0120(6) 0.0109(6) 0.0007(5) -0.0004(5) -0.0004(4)
C50 0.0116(6) 0.0162(7) 0.0134(6) -0.0002(5) 0.0022(5) 0.0006(5)
C51 0.0152(7) 0.0170(7) 0.0154(7) -0.0016(5) 0.0021(6) 0.0004(5)
C40 0.0102(6) 0.0140(6) 0.0202(7) 0.0006(5) 0.0003(5) 0.0010(5)
C41 0.0116(6) 0.0186(7) 0.0255(9) 0.0008(6) 0.0040(6) 0.0006(5)
C32 0.0199(8) 0.0179(7) 0.0221(8) -0.0012(6) 0.0036(7) 0.0054(6)
C61 0.0184(7) 0.0135(6) 0.0184(7) -0.0006(5) 0.0076(6) 0.0005(5)
C74 0.0189(7) 0.0170(7) 0.0172(7) -0.0010(6) -0.0017(6) -0.0041(6)
C25 0.0229(8) 0.0181(7) 0.0164(7) -0.0030(6) -0.0001(6) -0.0005(6)
C31 0.0174(7) 0.0156(7) 0.0195(8) 0.0006(5) 0.0042(6) 0.0018(5)
C35 0.0207(7) 0.0137(7) 0.0138(7) -0.0007(5) 0.0012(6) 0.0013(5)
C66 0.0261(9) 0.0295(9) 0.0157(8) 0.0057(6) 0.0055(7) 0.0059(7)
C78 0.0137(7) 0.0153(7) 0.0181(7) 0.0016(5) -0.0014(6) 0.0002(5)
C68 0.0151(7) 0.0332(10) 0.0229(9) 0.0003(7) -0.0040(7) 0.0015(7)
C62 0.0248(8) 0.0156(7) 0.0256(9) -0.0016(6) 0.0141(7) -0.0020(6)
C33 0.0256(8) 0.0160(7) 0.0211(8) 0.0001(6) -0.0011(7) 0.0067(6)
C12 0.0138(6) 0.0147(7) 0.0183(7) -0.0028(5) 0.0004(6) -0.0029(5)
C15 0.0094(6) 0.0121(6) 0.0124(6) -0.0002(5) 0.0000(5) -0.0005(5)
C44 0.0182(8) 0.0199(8) 0.0314(10) 0.0026(7) -0.0089(7) 0.0011(6)
C30 0.0153(6) 0.0120(6) 0.0133(7) -0.0010(5) 0.0007(5) 0.0008(5)
C73 0.0257(8) 0.0143(7) 0.0184(8) -0.0013(5) 0.0016(7) -0.0046(6)
C65 0.0119(6) 0.0195(7) 0.0212(8) -0.0051(6) 0.0013(6) -0.0012(5)
C34 0.0279(9) 0.0146(7) 0.0145(7) 0.0014(5) 0.0000(6) 0.0023(6)
C63 0.0186(8) 0.0229(8) 0.0365(11) -0.0074(7) 0.0144(8) -0.0062(6)
C43 0.0116(7) 0.0184(8) 0.0450(12) 0.0036(7) -0.0055(7) 0.0014(6)
C24 0.0298(10) 0.0277(9) 0.0190(8) -0.0096(7) -0.0007(7) 0.0001(7)
C52 0.0189(7) 0.0239(8) 0.0162(8) -0.0040(6) 0.0033(6) 0.0002(6)
C75 0.0132(6) 0.0141(6) 0.0130(6) -0.0003(5) 0.0013(5) -0.0011(5)
C20 0.0143(6) 0.0173(7) 0.0133(7) -0.0017(5) -0.0003(5) -0.0014(5)
C72 0.0249(8) 0.0126(7) 0.0190(8) 0.0017(5) 0.0012(6) 0.0017(6)
C54 0.0489(13) 0.0227(9) 0.0166(8) 0.0036(6) 0.0004(8) 0.0057(8)
C77 0.0410(12) 0.0162(8) 0.0349(11) 0.0003(7) -0.0065(9) -0.0089(8)
C55 0.0328(10) 0.0172(7) 0.0143(7) 0.0014(6) 0.0026(7) 0.0025(7)
C76 0.0267(9) 0.0166(7) 0.0300(10) 0.0036(7) -0.0108(8) 0.0050(6)
C23 0.0272(10) 0.0427(12) 0.0192(9) -0.0081(8) -0.0086(8) 0.0014(8)
C1 0.0439(12) 0.0212(8) 0.0188(8) 0.0024(6) 0.0044(8) 0.0052(8)
C53 0.0376(11) 0.0290(9) 0.0126(8) -0.0002(6) 0.0012(7) 0.0035(8)
C67 0.0258(10) 0.0484(14) 0.0571(16) -0.0012(12) 0.0214(11) -0.0111(10)
C71 0.0179(7) 0.0135(6) 0.0154(7) 0.0007(5) 0.0007(6) 0.0027(5)
C22 0.0314(10) 0.0366(11) 0.0256(10) -0.0063(8) -0.0121(8) 0.0117(9)
C2 0.0381(12) 0.0312(10) 0.0212(9) 0.0008(7) -0.0071(8) 0.0034(8)
C3 0.0574(17) 0.0265(11) 0.0565(17) -0.0058(10) 0.0223(14) 0.0011(11)
C70 0.0120(6) 0.0104(6) 0.0131(6) -0.0005(5) 0.0016(5) -0.0001(4)
C21 0.0229(8) 0.0276(9) 0.0219(9) -0.0074(7) -0.0074(7) 0.0068(7)

loop_
_atom_type_symbol
_atom_type_description
_atom_type_scat_dispersion_real
_atom_type_scat_dispersion_imag
_atom_type_scat_source
C C 0.0033 0.0016 'International Tables Vol C Tables 4.2.6.8 and 6.1.1.4'
H H 0.0000 0.0000 'International Tables Vol C Tables 4.2.6.8 and 6.1.1.4'
Cl Cl 0.1484 0.1585 'International Tables Vol C Tables 4.2.6.8 and 6.1.1.4'
N N 0.0061 0.0033 'International Tables Vol C Tables 4.2.6.8 and 6.1.1.4'
O O 0.0106 0.0060 'International Tables Vol C Tables 4.2.6.8 and 6.1.1.4'
P P 0.1023 0.0942 'International Tables Vol C Tables 4.2.6.8 and 6.1.1.4'
Sb Sb -0.5866 1.5461 'International Tables Vol C Tables 4.2.6.8 and 6.1.1.4'

loop_
_geom_angle_atom_site_label_1
_geom_angle_atom_site_label_2
_geom_angle_atom_site_label_3
_geom_angle
_geom_angle_site_symmetry_1
_geom_angle_site_symmetry_3
_geom_angle_publ_flag
Cl1 Sb1 Cl2 157.697(15) . . ?
N1 Sb1 Cl1 87.09(5) . . ?
N1 Sb1 Cl2 89.47(5) . . ?
N1 Sb1 N2 159.59(5) . . ?
N2 Sb1 Cl1 83.19(5) . . ?
N2 Sb1 Cl2 92.75(5) . . ?
C10 Sb1 Cl1 83.26(5) . . ?
C10 Sb1 Cl2 74.44(5) . . ?
C10 Sb1 N1 80.99(6) . . ?
C10 Sb1 N2 80.08(6) . . ?
N2 P2 C50 111.56(7) . . ?
N2 P2 C40 119.33(8) . . ?
N2 P2 C15 103.82(7) . . ?
C50 P2 C40 106.81(8) . . ?
C50 P2 C15 111.49(8) . . ?
C15 P2 C40 103.50(8) . . ?
N1 P1 C11 103.97(7) . . ?
N1 P1 C30 114.53(8) . . ?
N1 P1 C20 116.17(7) . . ?
C11 P1 C20 105.63(8) . . ?
C30 P1 C11 110.21(7) . . ?
C30 P1 C20 105.94(8) . . ?
P1 N1 Sb1 116.22(7) . . ?
C60 N1 Sb1 117.96(9) . . ?
C60 N1 P1 125.17(10) . . ?
P2 N2 Sb1 116.04(7) . . ?
C70 N2 Sb1 115.71(9) . . ?
C70 N2 P2 127.39(11) . . ?
C10 C11 P1 118.33(11) . . ?
C12 C11 P1 121.25(12) . . ?
C12 C11 C10 120.42(14) . . ?
C65 C64 H64 118.7 . . ?
C63 C64 H64 118.7 . . ?
C63 C64 C65 122.55(18) . . ?
C14 C13 H13 120.1 . . ?
C14 C13 C12 119.87(15) . . ?
C12 C13 H13 120.1 . . ?
C13 C14 H14 120.0 . . ?
C13 C14 C15 119.91(15) . . ?
C15 C14 H14 120.0 . . ?
C41 C42 H42 119.8 . . ?
C43 C42 H42 119.8 . . ?
C43 C42 C41 120.40(18) . . ?
C61 C60 N1 119.75(14) . . ?
C65 C60 N1 120.51(15) . . ?
C65 C60 C61 119.55(15) . . ?
C40 C45 H45 119.9 . . ?
C44 C45 H45 119.9 . . ?
C44 C45 C40 120.19(17) . . ?
C11 C10 Sb1 119.98(11) . . ?
C11 C10 C15 119.22(14) . . ?
C15 C10 Sb1 120.77(11) . . ?
C51 C50 P2 117.71(12) . . ?
C55 C50 P2 122.09(12) . . ?
C55 C50 C51 119.38(16) . . ?
C50 C51 H51 119.9 . . ?
C52 C51 C50 120.26(16) . . ?
C52 C51 H51 119.9 . . ?
C45 C40 P2 117.71(13) . . ?
C41 C40 P2 122.50(14) . . ?
C41 C40 C45 119.61(16) . . ?
C42 C41 C40 119.73(18) . . ?
C42 C41 H41 120.1 . . ?
C40 C41 H41 120.1 . . ?
C31 C32 H32 120.1 . . ?
C31 C32 C33 119.84(16) . . ?
C33 C32 H32 120.1 . . ?
C60 C61 C66 123.48(15) . . ?
C62 C61 C60 118.92(17) . . ?
C62 C61 C66 117.60(16) . . ?
C73 C74 H74 118.9 . . ?
C73 C74 C75 122.27(16) . . ?
C75 C74 H74 118.9 . . ?
C24 C25 H25 119.9 . . ?
C20 C25 H25 119.9 . . ?
C20 C25 C24 120.18(17) . . ?
C32 C31 H31 119.9 . . ?
C32 C31 C30 120.30(16) . . ?
C30 C31 H31 119.9 . . ?
C30 C35 H35 120.1 . . ?
C34 C35 H35 120.1 . . ?
C34 C35 C30 119.72(16) . . ?
C61 C66 H66A 109.5 . . ?
C61 C66 H66B 109.5 . . ?
C61 C66 H66C 109.5 . . ?
H66A C66 H66B 109.5 . . ?
H66A C66 H66C 109.5 . . ?
H66B C66 H66C 109.5 . . ?
H78A C78 H78B 109.5 . . ?
H78A C78 H78C 109.5 . . ?
H78B C78 H78C 109.5 . . ?
C75 C78 H78A 109.5 . . ?
C75 C78 H78B 109.5 . . ?
C75 C78 H78C 109.5 . . ?
H68A C68 H68B 109.5 . . ?
H68A C68 H68C 109.5 . . ?
H68B C68 H68C 109.5 . . ?
C65 C68 H68A 109.5 . . ?
C65 C68 H68B 109.5 . . ?
C65 C68 H68C 109.5 . . ?
C61 C62 H62 118.9 . . ?
C63 C62 C61 122.22(18) . . ?
C63 C62 H62 118.9 . . ?
C32 C33 H33 119.9 . . ?
C34 C33 C32 120.17(16) . . ?
C34 C33 H33 119.9 . . ?
C11 C12 H12 119.9 . . ?
C13 C12 C11 120.11(15) . . ?
C13 C12 H12 119.9 . . ?
C14 C15 P2 121.05(12) . . ?
C10 C15 P2 118.46(11) . . ?
C10 C15 C14 120.46(14) . . ?
C45 C44 H44 120.0 . . ?
C45 C44 C43 119.90(19) . . ?
C43 C44 H44 120.0 . . ?
C31 C30 P1 118.68(12) . . ?
C35 C30 P1 121.83(12) . . ?
C35 C30 C31 119.40(15) . . ?
C74 C73 C77 121.65(17) . . ?
C72 C73 C74 117.56(15) . . ?
C72 C73 C77 120.78(17) . . ?
C64 C65 C60 118.73(17) . . ?
C64 C65 C68 117.43(16) . . ?
C60 C65 C68 123.80(15) . . ?
C35 C34 H34 119.7 . . ?
C33 C34 C35 120.54(16) . . ?
C33 C34 H34 119.7 . . ?
C64 C63 C62 117.98(16) . . ?
C64 C63 C67 121.9(2) . . ?
C62 C63 C67 120.1(2) . . ?
C42 C43 C44 120.16(17) . . ?
C42 C43 H43 119.9 . . ?
C44 C43 H43 119.9 . . ?
C25 C24 H24 119.8 . . ?
C23 C24 C25 120.37(18) . . ?
C23 C24 H24 119.8 . . ?
C51 C52 H52 120.0 . . ?
C53 C52 C51 119.97(16) . . ?
C53 C52 H52 120.0 . . ?
C74 C75 C78 118.20(15) . . ?
C74 C75 C70 119.22(15) . . ?
C70 C75 C78 122.57(14) . . ?
C25 C20 P1 122.91(13) . . ?
C25 C20 C21 119.24(16) . . ?
C21 C20 P1 117.84(13) . . ?
C73 C72 H72 118.6 . . ?
C73 C72 C71 122.73(16) . . ?
C71 C72 H72 118.6 . . ?
C55 C54 H54 119.8 . . ?
C53 C54 H54 119.8 . . ?
C53 C54 C55 120.45(18) . . ?
C73 C77 H77A 109.5 . . ?
C73 C77 H77B 109.5 . . ?
C73 C77 H77C 109.5 . . ?
H77A C77 H77B 109.5 . . ?
H77A C77 H77C 109.5 . . ?
H77B C77 H77C 109.5 . . ?
C50 C55 C54 119.77(17) . . ?
C50 C55 H55 120.1 . . ?
C54 C55 H55 120.1 . . ?
H76A C76 H76B 109.5 . . ?
H76A C76 H76C 109.5 . . ?
H76B C76 H76C 109.5 . . ?
C71 C76 H76A 109.5 . . ?
C71 C76 H76B 109.5 . . ?
C71 C76 H76C 109.5 . . ?
C24 C23 H23 120.1 . . ?
C24 C23 C22 119.84(19) . . ?
C22 C23 H23 120.1 . . ?
O1 C1 C2 122.6(2) . . ?
O1 C1 C3 121.7(2) . . ?
C2 C1 C3 115.6(2) . . ?
C52 C53 C54 120.16(18) . . ?
C52 C53 H53 119.9 . . ?
C54 C53 H53 119.9 . . ?
C63 C67 H67A 109.5 . . ?
C63 C67 H67B 109.5 . . ?
C63 C67 H67C 109.5 . . ?
H67A C67 H67B 109.5 . . ?
H67A C67 H67C 109.5 . . ?
H67B C67 H67C 109.5 . . ?
C72 C71 C76 117.81(15) . . ?
C72 C71 C70 118.81(16) . . ?
C70 C71 C76 123.35(15) . . ?
C23 C22 H22 119.9 . . ?
C23 C22 C21 120.15(19) . . ?
C21 C22 H22 119.9 . . ?
C1 C2 H2A 109.5 . . ?
C1 C2 H2B 109.5 . . ?
C1 C2 H2C 109.5 . . ?
H2A C2 H2B 109.5 . . ?
H2A C2 H2C 109.5 . . ?
H2B C2 H2C 109.5 . . ?
C1 C3 H3A 109.5 . . ?
C1 C3 H3B 109.5 . . ?
C1 C3 H3C 109.5 . . ?
H3A C3 H3B 109.5 . . ?
H3A C3 H3C 109.5 . . ?
H3B C3 H3C 109.5 . . ?
C75 C70 N2 119.77(13) . . ?
C71 C70 N2 120.55(14) . . ?
C71 C70 C75 119.33(14) . . ?
C20 C21 H21 119.9 . . ?
C22 C21 C20 120.12(17) . . ?
C22 C21 H21 119.9 . . ?

loop_
_geom_bond_atom_site_label_1
_geom_bond_atom_site_label_2
_geom_bond_distance
_geom_bond_site_symmetry_2
_geom_bond_publ_flag
Sb1 Cl1 2.6048(9) . ?
Sb1 Cl2 2.6928(9) . ?
Sb1 N1 2.2856(14) . ?
Sb1 N2 2.3256(14) . ?
Sb1 C10 2.1289(16) . ?
P2 N2 1.5995(14) . ?
P2 C50 1.8013(18) . ?
P2 C40 1.8084(17) . ?
P2 C15 1.8025(17) . ?
P1 N1 1.6036(15) . ?
P1 C11 1.7994(17) . ?
P1 C30 1.7951(17) . ?
P1 C20 1.8116(18) . ?
O1 C1 1.214(3) . ?
N1 C60 1.451(2) . ?
N2 C70 1.438(2) . ?
C11 C10 1.394(2) . ?
C11 C12 1.391(2) . ?
C64 H64 0.9500 . ?
C64 C65 1.400(2) . ?
C64 C63 1.377(3) . ?
C13 H13 0.9500 . ?
C13 C14 1.390(2) . ?
C13 C12 1.391(2) . ?
C14 H14 0.9500 . ?
C14 C15 1.395(2) . ?
C42 H42 0.9500 . ?
C42 C41 1.393(2) . ?
C42 C43 1.383(3) . ?
C60 C61 1.410(2) . ?
C60 C65 1.409(2) . ?
C45 H45 0.9500 . ?
C45 C40 1.402(3) . ?
C45 C44 1.386(3) . ?
C10 C15 1.394(2) . ?
C50 C51 1.403(2) . ?
C50 C55 1.388(2) . ?
C51 H51 0.9500 . ?
C51 C52 1.387(3) . ?
C40 C41 1.394(2) . ?
C41 H41 0.9500 . ?
C32 H32 0.9500 . ?
C32 C31 1.385(2) . ?
C32 C33 1.389(3) . ?
C61 C66 1.501(3) . ?
C61 C62 1.397(2) . ?
C74 H74 0.9500 . ?
C74 C73 1.389(3) . ?
C74 C75 1.395(2) . ?
C25 H25 0.9500 . ?
C25 C24 1.391(3) . ?
C25 C20 1.390(2) . ?
C31 H31 0.9500 . ?
C31 C30 1.404(2) . ?
C35 H35 0.9500 . ?
C35 C30 1.397(2) . ?
C35 C34 1.389(2) . ?
C66 H66A 0.9800 . ?
C66 H66B 0.9800 . ?
C66 H66C 0.9800 . ?
C78 H78A 0.9800 . ?
C78 H78B 0.9800 . ?
C78 H78C 0.9800 . ?
C78 C75 1.500(2) . ?
C68 H68A 0.9800 . ?
C68 H68B 0.9800 . ?
C68 H68C 0.9800 . ?
C68 C65 1.503(3) . ?
C62 H62 0.9500 . ?
C62 C63 1.386(3) . ?
C33 H33 0.9500 . ?
C33 C34 1.385(3) . ?
C12 H12 0.9500 . ?
C44 H44 0.9500 . ?
C44 C43 1.392(3) . ?
C73 C72 1.386(3) . ?
C73 C77 1.505(3) . ?
C34 H34 0.9500 . ?
C63 C67 1.513(3) . ?
C43 H43 0.9500 . ?
C24 H24 0.9500 . ?
C24 C23 1.381(3) . ?
C52 H52 0.9500 . ?
C52 C53 1.381(3) . ?
C75 C70 1.414(2) . ?
C20 C21 1.398(3) . ?
C72 H72 0.9500 . ?
C72 C71 1.398(2) . ?
C54 H54 0.9500 . ?
C54 C55 1.394(3) . ?
C54 C53 1.383(3) . ?
C77 H77A 0.9800 . ?
C77 H77B 0.9800 . ?
C77 H77C 0.9800 . ?
C55 H55 0.9500 . ?
C76 H76A 0.9800 . ?
C76 H76B 0.9800 . ?
C76 H76C 0.9800 . ?
C76 C71 1.503(3) . ?
C23 H23 0.9500 . ?
C23 C22 1.387(3) . ?
C1 C2 1.494(3) . ?
C1 C3 1.495(3) . ?
C53 H53 0.9500 . ?
C67 H67A 0.9800 . ?
C67 H67B 0.9800 . ?
C67 H67C 0.9800 . ?
C71 C70 1.409(2) . ?
C22 H22 0.9500 . ?
C22 C21 1.389(3) . ?
C2 H2A 0.9800 . ?
C2 H2B 0.9800 . ?
C2 H2C 0.9800 . ?
C3 H3A 0.9800 . ?
C3 H3B 0.9800 . ?
C3 H3C 0.9800 . ?
C21 H21 0.9500 . ?

loop_
_geom_torsion_atom_site_label_1
_geom_torsion_atom_site_label_2
_geom_torsion_atom_site_label_3
_geom_torsion_atom_site_label_4
_geom_torsion
_geom_torsion_site_symmetry_1
_geom_torsion_site_symmetry_2
_geom_torsion_site_symmetry_3
_geom_torsion_site_symmetry_4
_geom_torsion_publ_flag
Sb1 N1 C60 C61 96.11(15) . . . . ?
Sb1 N1 C60 C65 -78.93(16) . . . . ?
Sb1 N2 C70 C75 69.55(16) . . . . ?
Sb1 N2 C70 C71 -103.61(14) . . . . ?
Sb1 C10 C15 P2 -2.42(17) . . . . ?
Sb1 C10 C15 C14 179.58(12) . . . . ?
P2 N2 C70 C75 -99.33(16) . . . . ?
P2 N2 C70 C71 87.51(18) . . . . ?
P2 C50 C51 C52 169.71(13) . . . . ?
P2 C50 C55 C54 -169.35(16) . . . . ?
P2 C40 C41 C42 176.28(14) . . . . ?
P1 N1 C60 C61 -93.54(17) . . . . ?
P1 N1 C60 C65 91.41(17) . . . . ?
P1 C11 C10 Sb1 0.53(17) . . . . ?
P1 C11 C10 C15 178.51(11) . . . . ?
P1 C11 C12 C13 -179.66(13) . . . . ?
P1 C20 C21 C22 -176.11(17) . . . . ?
N1 P1 C11 C10 4.61(14) . . . . ?
N1 P1 C11 C12 -175.97(13) . . . . ?
N1 P1 C30 C31 61.16(15) . . . . ?
N1 P1 C30 C35 -115.39(14) . . . . ?
N1 P1 C20 C25 -118.35(15) . . . . ?
N1 P1 C20 C21 60.74(17) . . . . ?
N1 C60 C61 C66 6.3(2) . . . . ?
N1 C60 C61 C62 -174.05(14) . . . . ?
N1 C60 C65 C64 175.50(15) . . . . ?
N1 C60 C65 C68 -2.1(2) . . . . ?
N2 P2 C50 C51 -64.73(14) . . . . ?
N2 P2 C50 C55 104.81(15) . . . . ?
N2 P2 C40 C45 -59.68(16) . . . . ?
N2 P2 C40 C41 125.19(14) . . . . ?
N2 P2 C15 C14 173.41(13) . . . . ?
N2 P2 C15 C10 -4.59(14) . . . . ?
C11 P1 N1 Sb1 -7.32(9) . . . . ?
C11 P1 N1 C60 -177.82(13) . . . . ?
C11 P1 C30 C31 177.96(13) . . . . ?
C11 P1 C30 C35 1.41(16) . . . . ?
C11 P1 C20 C25 127.01(15) . . . . ?
C11 P1 C20 C21 -53.90(16) . . . . ?
C11 C10 C15 P2 179.62(12) . . . . ?
C11 C10 C15 C14 1.6(2) . . . . ?
C13 C14 C15 P2 -179.10(13) . . . . ?
C13 C14 C15 C10 -1.1(2) . . . . ?
C14 C13 C12 C11 0.7(3) . . . . ?
C60 C61 C62 C63 -0.9(3) . . . . ?
C45 C40 C41 C42 1.2(3) . . . . ?
C45 C44 C43 C42 0.1(3) . . . . ?
C10 C11 C12 C13 -0.3(2) . . . . ?
C50 P2 N2 Sb1 -111.35(8) . . . . ?
C50 P2 N2 C70 57.50(15) . . . . ?
C50 P2 C40 C45 172.73(13) . . . . ?
C50 P2 C40 C41 -2.40(16) . . . . ?
C50 P2 C15 C14 -66.36(15) . . . . ?
C50 P2 C15 C10 115.65(13) . . . . ?
C50 C51 C52 C53 0.0(3) . . . . ?
C51 C50 C55 C54 0.0(3) . . . . ?
C51 C52 C53 C54 0.2(3) . . . . ?
C40 P2 N2 Sb1 123.30(8) . . . . ?
C40 P2 N2 C70 -67.85(16) . . . . ?
C40 P2 C50 C51 67.30(14) . . . . ?
C40 P2 C50 C55 -123.16(15) . . . . ?
C40 P2 C15 C14 48.11(15) . . . . ?
C40 P2 C15 C10 -129.88(13) . . . . ?
C40 C45 C44 C43 0.3(3) . . . . ?
C41 C42 C43 C44 0.1(3) . . . . ?
C32 C31 C30 P1 -177.18(14) . . . . ?
C32 C31 C30 C35 -0.5(3) . . . . ?
C32 C33 C34 C35 0.4(3) . . . . ?
C61 C60 C65 C64 0.4(2) . . . . ?
C61 C60 C65 C68 -177.14(16) . . . . ?
C61 C62 C63 C64 -0.7(3) . . . . ?
C61 C62 C63 C67 178.65(19) . . . . ?
C74 C73 C72 C71 2.1(3) . . . . ?
C74 C75 C70 N2 -170.52(14) . . . . ?
C74 C75 C70 C71 2.7(2) . . . . ?
C25 C24 C23 C22 2.5(3) . . . . ?
C25 C20 C21 C22 3.0(3) . . . . ?
C31 C32 C33 C34 0.6(3) . . . . ?
C66 C61 C62 C63 178.70(17) . . . . ?
C78 C75 C70 N2 8.9(2) . . . . ?
C78 C75 C70 C71 -177.87(14) . . . . ?
C33 C32 C31 C30 -0.5(3) . . . . ?
C12 C11 C10 Sb1 -178.89(12) . . . . ?
C12 C11 C10 C15 -0.9(2) . . . . ?
C12 C13 C14 C15 0.0(3) . . . . ?
C15 P2 N2 Sb1 8.84(9) . . . . ?
C15 P2 N2 C70 177.69(13) . . . . ?
C15 P2 C50 C51 179.70(12) . . . . ?
C15 P2 C50 C55 -10.76(17) . . . . ?
C15 P2 C40 C45 54.95(15) . . . . ?
C15 P2 C40 C41 -120.18(14) . . . . ?
C44 C45 C40 P2 -176.27(14) . . . . ?
C44 C45 C40 C41 -1.0(3) . . . . ?
C30 P1 N1 Sb1 113.01(8) . . . . ?
C30 P1 N1 C60 -57.49(15) . . . . ?
C30 P1 C11 C10 -118.59(13) . . . . ?
C30 P1 C11 C12 60.83(16) . . . . ?
C30 P1 C20 C25 10.07(16) . . . . ?
C30 P1 C20 C21 -170.84(14) . . . . ?
C30 C35 C34 C33 -1.5(3) . . . . ?
C73 C74 C75 C78 -179.92(16) . . . . ?
C73 C74 C75 C70 -0.5(2) . . . . ?
C73 C72 C71 C76 178.49(17) . . . . ?
C73 C72 C71 C70 0.1(3) . . . . ?
C65 C64 C63 C62 2.3(3) . . . . ?
C65 C64 C63 C67 -177.05(19) . . . . ?
C65 C60 C61 C66 -178.58(16) . . . . ?
C65 C60 C61 C62 1.0(2) . . . . ?
C34 C35 C30 P1 178.05(13) . . . . ?
C34 C35 C30 C31 1.5(2) . . . . ?
C63 C64 C65 C60 -2.2(3) . . . . ?
C63 C64 C65 C68 175.58(18) . . . . ?
C43 C42 C41 C40 -0.8(3) . . . . ?
C24 C25 C20 P1 176.60(15) . . . . ?
C24 C25 C20 C21 -2.5(3) . . . . ?
C24 C23 C22 C21 -1.9(4) . . . . ?
C75 C74 C73 C72 -1.9(3) . . . . ?
C75 C74 C73 C77 176.93(18) . . . . ?
C20 P1 N1 Sb1 -122.89(8) . . . . ?
C20 P1 N1 C60 66.61(15) . . . . ?
C20 P1 C11 C10 127.39(13) . . . . ?
C20 P1 C11 C12 -53.19(15) . . . . ?
C20 P1 C30 C31 -68.22(15) . . . . ?
C20 P1 C30 C35 115.23(15) . . . . ?
C20 C25 C24 C23 -0.3(3) . . . . ?
C72 C71 C70 N2 170.65(14) . . . . ?
C72 C71 C70 C75 -2.5(2) . . . . ?
C77 C73 C72 C71 -176.75(18) . . . . ?
C55 C50 C51 C52 -0.1(2) . . . . ?
C55 C54 C53 C52 -0.3(3) . . . . ?
C76 C71 C70 N2 -7.6(2) . . . . ?
C76 C71 C70 C75 179.18(16) . . . . ?
C23 C22 C21 C20 -0.8(3) . . . . ?
C53 C54 C55 C50 0.2(3) . . . . ?
